data_4127484
loop_
_publ_author_name
'Kawakita, Kento'
'Beaumier, Evan P.'
'Kakiuchi, Yuya'
'Tsurugi, Hayato'
'Tonks, Ian A.'
'Mashima, Kazushi'

_publ_section_title
;
 Bis(imido)vanadium(V)-Catalyzed [2+2+1] Coupling of Alkynes and
 Azobenzenes Giving Multisubstituted Pyrroles.
;
_journal_issue 10
_journal_name_full 'Journal of the American Chemical Society'
_journal_page_first 4194
_journal_page_last 4198
_journal_paper_doi 10.1021/jacs.8b13390
_journal_volume 141
_journal_year 2019
_chemical_formula_moiety 'C18 H28 Cl N2 P2 V'
_chemical_formula_sum 'C18 H28 Cl N2 P2 V'
_chemical_formula_weight 420.77
_space_group_crystal_system monoclinic
_space_group_IT_number 5
_space_group_name_Hall 'C 2y'
_space_group_name_H-M_alt 'C 1 2 1'
_symmetry_space_group_name_Hall 'C 2y'
_symmetry_space_group_name_H-M 'C 1 2 1'
_atom_sites_solution_hydrogens geom
_atom_sites_solution_primary direct
_atom_sites_solution_secondary difmap
_cell_angle_alpha 90.0000
_cell_angle_beta 131.204(9)
_cell_angle_gamma 90.0000
_cell_formula_units_Z 4
_cell_length_a 17.735(10)
_cell_length_b 12.563(6)
_cell_length_c 13.175(8)
_cell_measurement_reflns_used 1756
_cell_measurement_temperature 113
_cell_measurement_theta_max 27.40
_cell_measurement_theta_min 3.10
_cell_volume 2209(2)
_computing_cell_refinement 'CrystalClear-SM Expert 2.1 b45'
_computing_data_collection 'CrystalClear-SM Expert 2.1 b45 (Rigaku, 2015)'
_computing_data_reduction 'CrystalClear-SM Expert 2.1 b45'
_computing_molecular_graphics 'CrystalStructure 4.2.4'
_computing_publication_material 'CrystalStructure 4.2.4 (Rigaku, 2016)'
_computing_structure_refinement 'SHELXL Version 2016/4 (Sheldrick, 2008)'
_computing_structure_solution 'SIR92 (Altomare, et al., 1994)'
_diffrn_ambient_temperature 113
_diffrn_detector_area_resol_mean 5.814
_diffrn_measured_fraction_theta_full 0.998
_diffrn_measured_fraction_theta_max 0.997
_diffrn_measurement_device_type 'Rigaku XtaLAB P200'
_diffrn_measurement_method \w
_diffrn_radiation_type 'Mo K\a'
_diffrn_radiation_wavelength 0.71075
_diffrn_reflns_av_R_equivalents 0.0559
_diffrn_reflns_Laue_measured_fraction_full 0.998
_diffrn_reflns_Laue_measured_fraction_max 0.997
_diffrn_reflns_limit_h_max 22
_diffrn_reflns_limit_h_min -22
_diffrn_reflns_limit_k_max 16
_diffrn_reflns_limit_k_min -16
_diffrn_reflns_limit_l_max 16
_diffrn_reflns_limit_l_min -17
_diffrn_reflns_number 25134
_diffrn_reflns_point_group_measured_fraction_full 0.998
_diffrn_reflns_point_group_measured_fraction_max 0.993
_diffrn_reflns_theta_full 25.242
_diffrn_reflns_theta_max 27.538
_diffrn_reflns_theta_min 3.053
_diffrn_standards_number 0
_exptl_absorpt_coefficient_mu 0.717
_exptl_absorpt_correction_T_max 0.986
_exptl_absorpt_correction_T_min 0.906
_exptl_absorpt_correction_type multi-scan
_exptl_absorpt_process_details 'REQAB (Rigaku, 1998)'
_exptl_crystal_colour orange
_exptl_crystal_density_diffrn 1.265
_exptl_crystal_density_method 'not measured'
_exptl_crystal_description block
_exptl_crystal_F_000 880.00
_exptl_crystal_size_max 0.110
_exptl_crystal_size_mid 0.070
_exptl_crystal_size_min 0.020
_refine_diff_density_max 0.26
_refine_diff_density_min -0.25
_refine_ls_abs_structure_details
;
 Flack x determined using 1719 quotients [(I+)-(I-)]/[(I+)+(I-)]
 (Parsons, Flack and Wagner, Acta Cryst. B69 (2013) 249-259).
;
_refine_ls_abs_structure_Flack 0.027(12)
_refine_ls_extinction_method none
_refine_ls_goodness_of_fit_ref 1.054
_refine_ls_hydrogen_treatment constr
_refine_ls_number_parameters 219
_refine_ls_number_reflns 5071
_refine_ls_number_restraints 1
_refine_ls_R_factor_all 0.0507
_refine_ls_R_factor_gt 0.0346
_refine_ls_shift/su_max 0.000
_refine_ls_structure_factor_coef Fsqd
_refine_ls_weighting_details 'w = 1/[\s^2^(Fo^2^)+(0.0181P)^2^+1.1960P] where P=(Fo^2^+2Fc^2^)/3'
_refine_ls_weighting_scheme calc
_refine_ls_wR_factor_gt 0.0548
_refine_ls_wR_factor_ref 0.0592
_reflns_Friedel_coverage 0.905
_reflns_Friedel_fraction_full 0.999
_reflns_Friedel_fraction_max 0.989
_reflns_number_gt 4298
_reflns_number_total 5071
_reflns_threshold_expression F^2^>2.0\s(F^2^)
_cod_data_source_file ja8b13390_si_002.cif
_cod_data_source_block complex7
_cod_database_code 4127484

loop_
_space_group_symop_id
_space_group_symop_operation_xyz
1 +X,+Y,+Z
2 -X,+Y,-Z
3 1/2+X,1/2+Y,+Z
4 1/2-X,1/2+Y,-Z

loop_
_atom_site_label
_atom_site_type_symbol
_atom_site_fract_x
_atom_site_fract_y
_atom_site_fract_z
_atom_site_U_iso_or_equiv
_atom_site_adp_type
_atom_site_occupancy
_atom_site_site_symmetry_order
_atom_site_calc_flag
_atom_site_refinement_flags_posn
_atom_site_refinement_flags_adp
_atom_site_refinement_flags_occupancy
V1 V 0.500000 0.72148(5) 0.500000 0.01318(19) Uani 1 2 d S T P
V2 V 0.500000 0.47230(5) 0.000000 0.01380(18) Uani 1 2 d S T P
CL1 Cl 0.500000 0.91463(8) 0.500000 0.0169(3) Uani 1 2 d S T P
CL2 Cl 0.500000 0.66486(8) 0.000000 0.0164(3) Uani 1 2 d S T P
P1 P 0.55515(7) 0.74706(7) 0.37295(9) 0.01827(19) Uani 1 1 d . . .
P2 P 0.32066(6) 0.49428(7) -0.11944(8) 0.01806(19) Uani 1 1 d . . .
N1 N 0.6021(2) 0.6455(2) 0.6182(3) 0.0182(6) Uani 1 1 d . . .
N2 N 0.5171(2) 0.3963(2) 0.1205(3) 0.0197(6) Uani 1 1 d . . .
C1 C 0.6630(2) 0.5572(3) 0.6852(3) 0.0195(7) Uani 1 1 d . . .
C2 C 0.6243(3) 0.4603(3) 0.6858(4) 0.0255(8) Uani 1 1 d . . .
H2 H 0.554620 0.453992 0.637406 0.031 Uiso 1 1 calc R U .
C3 C 0.6867(3) 0.3734(3) 0.7562(4) 0.0330(10) Uani 1 1 d . . .
H3 H 0.659631 0.308370 0.756666 0.040 Uiso 1 1 calc R U .
C4 C 0.7886(3) 0.3812(3) 0.8260(4) 0.0354(10) Uani 1 1 d . . .
H4 H 0.831374 0.321839 0.874831 0.043 Uiso 1 1 calc R U .
C5 C 0.8271(3) 0.4755(3) 0.8239(4) 0.0388(10) Uani 1 1 d . . .
H5 H 0.896468 0.480427 0.869995 0.047 Uiso 1 1 calc R U .
C6 C 0.7662(3) 0.5631(3) 0.7557(4) 0.0316(9) Uani 1 1 d . . .
H6 H 0.794165 0.627888 0.756444 0.038 Uiso 1 1 calc R U .
C7 C 0.6705(3) 0.8215(4) 0.4582(4) 0.0372(10) Uani 1 1 d . . .
H7A H 0.663460 0.892096 0.482731 0.045 Uiso 1 1 calc R U .
H7B H 0.725906 0.783357 0.539929 0.045 Uiso 1 1 calc R U .
H7C H 0.684502 0.829206 0.397931 0.045 Uiso 1 1 calc R U .
C8 C 0.4687(3) 0.8141(3) 0.2110(3) 0.0288(8) Uani 1 1 d . . .
H8A H 0.403000 0.779462 0.156263 0.035 Uiso 1 1 calc R U .
H8B H 0.462221 0.888857 0.225382 0.035 Uiso 1 1 calc R U .
H8C H 0.494350 0.810047 0.164160 0.035 Uiso 1 1 calc R U .
C9 C 0.5809(3) 0.6202(3) 0.3351(4) 0.0282(9) Uani 1 1 d . . .
H9A H 0.521817 0.574132 0.288364 0.034 Uiso 1 1 calc R U .
H9B H 0.596603 0.631867 0.277304 0.034 Uiso 1 1 calc R U .
H9C H 0.638007 0.586018 0.419302 0.034 Uiso 1 1 calc R U .
C10 C 0.5204(2) 0.3090(3) 0.1874(3) 0.0190(7) Uani 1 1 d . . .
C11 C 0.5653(2) 0.3163(3) 0.3235(3) 0.0244(7) Uani 1 1 d . . .
H11 H 0.594855 0.381382 0.370929 0.029 Uiso 1 1 calc R U .
C12 C 0.5665(3) 0.2289(3) 0.3886(4) 0.0353(10) Uani 1 1 d . . .
H12 H 0.596852 0.234929 0.480481 0.042 Uiso 1 1 calc R U .
C13 C 0.5246(3) 0.1330(3) 0.3226(4) 0.0346(10) Uani 1 1 d . . .
H13 H 0.526234 0.073440 0.368447 0.042 Uiso 1 1 calc R U .
C14 C 0.4799(3) 0.1251(3) 0.1880(5) 0.0332(10) Uani 1 1 d . . .
H14 H 0.450703 0.059662 0.141264 0.040 Uiso 1 1 calc R U .
C15 C 0.4778(3) 0.2116(3) 0.1219(4) 0.0259(8) Uani 1 1 d . . .
H15 H 0.446639 0.204859 0.029785 0.031 Uiso 1 1 calc R U .
C16 C 0.2431(2) 0.5684(3) -0.2766(3) 0.0280(8) Uani 1 1 d . . .
H16A H 0.251897 0.539669 -0.337349 0.034 Uiso 1 1 calc R U .
H16B H 0.172580 0.562113 -0.319119 0.034 Uiso 1 1 calc R U .
H16C H 0.262841 0.643557 -0.258232 0.034 Uiso 1 1 calc R U .
C17 C 0.2944(3) 0.5582(4) -0.0226(4) 0.0386(10) Uani 1 1 d . . .
H17A H 0.333196 0.523615 0.065694 0.046 Uiso 1 1 calc R U .
H17B H 0.312959 0.633599 -0.010005 0.046 Uiso 1 1 calc R U .
H17C H 0.222698 0.552155 -0.070892 0.046 Uiso 1 1 calc R U .
C18 C 0.2580(3) 0.3662(3) -0.1664(4) 0.0350(10) Uani 1 1 d . . .
H18A H 0.268783 0.326226 -0.219788 0.042 Uiso 1 1 calc R U .
H18B H 0.285371 0.325948 -0.084779 0.042 Uiso 1 1 calc R U .
H18C H 0.185992 0.377327 -0.220062 0.042 Uiso 1 1 calc R U .

loop_
_atom_site_aniso_label
_atom_site_aniso_U_11
_atom_site_aniso_U_22
_atom_site_aniso_U_33
_atom_site_aniso_U_23
_atom_site_aniso_U_13
_atom_site_aniso_U_12
V1 0.0146(4) 0.0113(4) 0.0133(4) 0.000 0.0091(4) 0.000
V2 0.0144(4) 0.0105(4) 0.0147(4) 0.000 0.0088(4) 0.000
CL1 0.0206(6) 0.0122(6) 0.0182(6) 0.000 0.0128(6) 0.000
CL2 0.0193(6) 0.0114(6) 0.0185(6) 0.000 0.0125(6) 0.000
P1 0.0226(5) 0.0174(4) 0.0193(4) -0.0020(4) 0.0157(4) -0.0010(4)
P2 0.0149(4) 0.0182(5) 0.0178(4) -0.0007(4) 0.0094(4) -0.0028(4)
N1 0.0200(15) 0.0170(14) 0.0199(15) 0.0001(12) 0.0141(14) 0.0010(12)
N2 0.0153(15) 0.0192(15) 0.0203(15) 0.0029(12) 0.0099(13) 0.0006(12)
C1 0.0214(17) 0.0181(17) 0.0158(16) 0.0003(15) 0.0108(15) 0.0055(15)
C2 0.0260(19) 0.0228(19) 0.0251(19) 0.0003(16) 0.0158(17) 0.0010(16)
C3 0.042(2) 0.0174(19) 0.037(2) 0.0028(17) 0.025(2) 0.0046(17)
C4 0.036(3) 0.026(2) 0.026(2) 0.0026(17) 0.013(2) 0.0132(18)
C5 0.0189(18) 0.032(2) 0.041(2) -0.001(2) 0.0095(18) 0.0082(19)
C6 0.0239(19) 0.0230(19) 0.036(2) 0.002(2) 0.0144(18) 0.0016(19)
C7 0.037(2) 0.046(2) 0.042(2) -0.009(2) 0.032(2) -0.011(2)
C8 0.043(2) 0.0218(18) 0.030(2) 0.0026(19) 0.0278(19) 0.0065(19)
C9 0.039(2) 0.025(2) 0.029(2) 0.0026(17) 0.026(2) 0.0099(17)
C10 0.0161(16) 0.0173(17) 0.0226(18) 0.0087(16) 0.0124(15) 0.0039(15)
C11 0.0259(18) 0.0222(18) 0.0261(19) 0.0033(17) 0.0175(16) 0.0047(17)
C12 0.037(2) 0.040(3) 0.032(2) 0.015(2) 0.024(2) 0.010(2)
C13 0.038(2) 0.028(2) 0.046(3) 0.018(2) 0.031(2) 0.0069(19)
C14 0.033(2) 0.019(2) 0.049(3) 0.0065(19) 0.027(2) -0.0011(17)
C15 0.0270(19) 0.0218(19) 0.028(2) 0.0045(16) 0.0174(17) 0.0006(16)
C16 0.0203(18) 0.0258(19) 0.0265(19) 0.0061(19) 0.0105(16) -0.0007(18)
C17 0.027(2) 0.059(3) 0.038(2) -0.010(2) 0.0254(19) -0.003(2)
C18 0.022(2) 0.026(2) 0.035(2) 0.0039(18) 0.0097(19) -0.0090(17)

loop_
_atom_type_symbol
_atom_type_description
_atom_type_scat_dispersion_real
_atom_type_scat_dispersion_imag
_atom_type_scat_source
C C 0.0033 0.0016
;
International Tables for Crystallography
(Vol. C, Tables 4.2.6.8 and 6.1.1.4)
;
H H 0.0000 0.0000
;
International Tables for Crystallography
(Vol. C, Table 6.1.1.4)
;
Cl Cl 0.1484 0.1585
;
International Tables for Crystallography
(Vol. C, Tables 4.2.6.8 and 6.1.1.4)
;
N N 0.0061 0.0033
;
International Tables for Crystallography
(Vol. C, Tables 4.2.6.8 and 6.1.1.4)
;
P P 0.1023 0.0942
;
International Tables for Crystallography
(Vol. C, Tables 4.2.6.8 and 6.1.1.4)
;
V V 0.3005 0.5294
;
International Tables for Crystallography
(Vol. C, Tables 4.2.6.8 and 6.1.1.4)
;

loop_
_geom_angle_atom_site_label_1
_geom_angle_atom_site_label_2
_geom_angle_atom_site_label_3
_geom_angle
_geom_angle_site_symmetry_1
_geom_angle_site_symmetry_3
N1 V1 N1 111.81(19) 2_656 .
N1 V1 CL1 124.09(10) 2_656 .
N1 V1 CL1 124.09(10) . .
N1 V1 P1 96.37(11) 2_656 .
N1 V1 P1 92.06(11) . .
CL1 V1 P1 82.47(3) . .
N1 V1 P1 92.06(11) 2_656 2_656
N1 V1 P1 96.37(11) . 2_656
CL1 V1 P1 82.47(3) . 2_656
P1 V1 P1 164.94(5) . 2_656
N2 V2 N2 111.7(2) 2_655 .
N2 V2 CL2 124.17(10) 2_655 .
N2 V2 CL2 124.17(10) . .
N2 V2 P2 91.17(10) 2_655 2_655
N2 V2 P2 96.06(10) . 2_655
CL2 V2 P2 83.57(3) . 2_655
N2 V2 P2 96.06(10) 2_655 .
N2 V2 P2 91.17(10) . .
CL2 V2 P2 83.57(3) . .
P2 V2 P2 167.14(5) 2_655 .
C7 P1 C9 103.7(2) . .
C7 P1 C8 102.89(19) . .
C9 P1 C8 104.76(18) . .
C7 P1 V1 116.04(13) . .
C9 P1 V1 110.93(13) . .
C8 P1 V1 117.04(13) . .
C17 P2 C16 102.9(2) . .
C17 P2 C18 104.4(2) . .
C16 P2 C18 103.41(18) . .
C17 P2 V2 115.03(13) . .
C16 P2 V2 118.40(12) . .
C18 P2 V2 111.15(14) . .
C1 N1 V1 160.8(2) . .
C10 N2 V2 161.2(3) . .
N1 C1 C2 121.4(3) . .
N1 C1 C6 120.5(3) . .
C2 C1 C6 118.2(3) . .
C3 C2 C1 120.7(3) . .
C3 C2 H2 119.7 . .
C1 C2 H2 119.7 . .
C2 C3 C4 120.3(4) . .
C2 C3 H3 119.9 . .
C4 C3 H3 119.9 . .
C5 C4 C3 119.5(3) . .
C5 C4 H4 120.2 . .
C3 C4 H4 120.2 . .
C4 C5 C6 120.9(3) . .
C4 C5 H5 119.6 . .
C6 C5 H5 119.6 . .
C5 C6 C1 120.5(3) . .
C5 C6 H6 119.8 . .
C1 C6 H6 119.8 . .
P1 C7 H7A 109.5 . .
P1 C7 H7B 109.5 . .
H7A C7 H7B 109.5 . .
P1 C7 H7C 109.5 . .
H7A C7 H7C 109.5 . .
H7B C7 H7C 109.5 . .
P1 C8 H8A 109.5 . .
P1 C8 H8B 109.5 . .
H8A C8 H8B 109.5 . .
P1 C8 H8C 109.5 . .
H8A C8 H8C 109.5 . .
H8B C8 H8C 109.5 . .
P1 C9 H9A 109.5 . .
P1 C9 H9B 109.5 . .
H9A C9 H9B 109.5 . .
P1 C9 H9C 109.5 . .
H9A C9 H9C 109.5 . .
H9B C9 H9C 109.5 . .
N2 C10 C15 121.5(3) . .
N2 C10 C11 120.8(3) . .
C15 C10 C11 117.7(3) . .
C12 C11 C10 120.2(4) . .
C12 C11 H11 119.9 . .
C10 C11 H11 119.9 . .
C13 C12 C11 121.3(4) . .
C13 C12 H12 119.4 . .
C11 C12 H12 119.4 . .
C12 C13 C14 118.9(4) . .
C12 C13 H13 120.5 . .
C14 C13 H13 120.5 . .
C15 C14 C13 120.3(4) . .
C15 C14 H14 119.8 . .
C13 C14 H14 119.8 . .
C14 C15 C10 121.5(4) . .
C14 C15 H15 119.2 . .
C10 C15 H15 119.2 . .
P2 C16 H16A 109.5 . .
P2 C16 H16B 109.5 . .
H16A C16 H16B 109.5 . .
P2 C16 H16C 109.5 . .
H16A C16 H16C 109.5 . .
H16B C16 H16C 109.5 . .
P2 C17 H17A 109.5 . .
P2 C17 H17B 109.5 . .
H17A C17 H17B 109.5 . .
P2 C17 H17C 109.5 . .
H17A C17 H17C 109.5 . .
H17B C17 H17C 109.5 . .
P2 C18 H18A 109.5 . .
P2 C18 H18B 109.5 . .
H18A C18 H18B 109.5 . .
P2 C18 H18C 109.5 . .
H18A C18 H18C 109.5 . .
H18B C18 H18C 109.5 . .

loop_
_geom_bond_atom_site_label_1
_geom_bond_atom_site_label_2
_geom_bond_distance
_geom_bond_site_symmetry_2
V1 N1 1.702(3) 2_656
V1 N1 1.702(3) .
V1 CL1 2.4265(17) .
V1 P1 2.4533(14) .
V1 P1 2.4534(14) 2_656
V2 N2 1.700(3) 2_655
V2 N2 1.700(3) .
V2 CL2 2.4191(17) .
V2 P2 2.4646(18) 2_655
V2 P2 2.4646(18) .
P1 C7 1.815(4) .
P1 C9 1.816(4) .
P1 C8 1.817(4) .
P2 C17 1.810(4) .
P2 C16 1.815(4) .
P2 C18 1.817(4) .
N1 C1 1.387(4) .
N2 C10 1.383(4) .
C1 C2 1.399(5) .
C1 C6 1.406(5) .
C2 C3 1.387(5) .
C2 H2 0.9500 .
C3 C4 1.390(6) .
C3 H3 0.9500 .
C4 C5 1.377(6) .
C4 H4 0.9500 .
C5 C6 1.381(5) .
C5 H5 0.9500 .
C6 H6 0.9500 .
C7 H7A 0.9800 .
C7 H7B 0.9800 .
C7 H7C 0.9800 .
C8 H8A 0.9800 .
C8 H8B 0.9800 .
C8 H8C 0.9800 .
C9 H9A 0.9800 .
C9 H9B 0.9800 .
C9 H9C 0.9800 .
C10 C15 1.398(5) .
C10 C11 1.406(5) .
C11 C12 1.385(5) .
C11 H11 0.9500 .
C12 C13 1.381(6) .
C12 H12 0.9500 .
C13 C14 1.390(6) .
C13 H13 0.9500 .
C14 C15 1.376(5) .
C14 H14 0.9500 .
C15 H15 0.9500 .
C16 H16A 0.9800 .
C16 H16B 0.9800 .
C16 H16C 0.9800 .
C17 H17A 0.9800 .
C17 H17B 0.9800 .
C17 H17C 0.9800 .
C18 H18A 0.9800 .
C18 H18B 0.9800 .
C18 H18C 0.9800 .

loop_
_geom_torsion_atom_site_label_1
_geom_torsion_atom_site_label_2
_geom_torsion_atom_site_label_3
_geom_torsion_atom_site_label_4
_geom_torsion
_geom_torsion_site_symmetry_1
N1 V1 N1 C1 5.6(7) 2_656
CL1 V1 N1 C1 -174.4(7) .
P1 V1 N1 C1 -92.1(7) .
P1 V1 N1 C1 100.4(7) 2_656
N2 V2 N2 C10 -12.0(7) 2_655
CL2 V2 N2 C10 168.0(7) .
P2 V2 N2 C10 -105.7(7) 2_655
P2 V2 N2 C10 85.0(7) .
V1 N1 C1 C2 -35.5(9) .
V1 N1 C1 C6 145.0(6) .
N1 C1 C2 C3 -178.3(3) .
C6 C1 C2 C3 1.2(5) .
C1 C2 C3 C4 -0.8(6) .
C2 C3 C4 C5 -0.5(6) .
C3 C4 C5 C6 1.4(6) .
C4 C5 C6 C1 -0.9(6) .
N1 C1 C6 C5 179.2(3) .
C2 C1 C6 C5 -0.4(5) .
V2 N2 C10 C15 -11.0(9) .
V2 N2 C10 C11 170.3(6) .
N2 C10 C11 C12 178.8(3) .
C15 C10 C11 C12 0.1(5) .
C10 C11 C12 C13 0.3(5) .
C11 C12 C13 C14 -0.4(6) .
C12 C13 C14 C15 0.1(6) .
C13 C14 C15 C10 0.3(6) .
N2 C10 C15 C14 -179.1(3) .
C11 C10 C15 C14 -0.4(5) .
